data_7251848
loop_
_publ_author_name
'Zhang, Cheng-Fang'
'Zhong, Wen-He'
'Ma, Peng-Cheng'
'Zhao, Jia-Jia'
'Cheng, Ting'
'Chen, Li-Zhuang'

_publ_section_title
;
 Halogen-modulated zinc-based 0D hybrids for high-efficiency blue light
 emission
;
_journal_issue 17
_journal_name_full CrystEngComm
_journal_page_first 2845
_journal_page_last 2850
_journal_paper_doi 10.1039/D6CE00125D
_journal_volume 28
_journal_year 2026
_chemical_formula_moiety 'C14 H16 Cl2 N4 O2 Zn'
_chemical_formula_sum 'C14 H16 Cl2 N4 O2 Zn'
_chemical_formula_weight 408.58
_space_group_crystal_system monoclinic
_space_group_IT_number 15
_space_group_name_Hall '-I 2yc'
_space_group_name_H-M_alt 'I 1 2/c 1'
_atom_sites_solution_hydrogens mixed
_audit_creation_date 2025-12-12
_audit_creation_method
;
Olex2 1.5
(compiled 2025.07.13 svn.rb7424aed for OlexSys, GUI svn.r7314)
;
_audit_update_record
;
2026-01-14 deposited with the CCDC.	2026-04-02 downloaded from the CCDC.
;
_cell_angle_alpha 90
_cell_angle_beta 103.52(3)
_cell_angle_gamma 90
_cell_formula_units_Z 4
_cell_length_a 19.022(7)
_cell_length_b 4.845(2)
_cell_length_c 19.210(7)
_cell_measurement_reflns_used 1584
_cell_measurement_temperature 296(2)
_cell_measurement_theta_max 27.061
_cell_measurement_theta_min 4.346
_cell_volume 1721.4(12)
_computing_cell_refinement 'SAINT V8.41 (?, 2016)'
_computing_data_reduction 'SAINT V8.41 (?, 2016)'
_computing_molecular_graphics 'Olex2 1.5 (Dolomanov et al., 2009)'
_computing_publication_material 'Olex2 1.5 (Dolomanov et al., 2009)'
_computing_structure_refinement 'SHELXL 2019/3 (Sheldrick, 2015)'
_computing_structure_solution 'SHELXT 2018/2 (Sheldrick, 2018)'
_diffrn_ambient_temperature 296.15
_diffrn_measured_fraction_theta_full 0.960
_diffrn_measured_fraction_theta_max 0.941
_diffrn_measurement_device_type 'Bruker APEX-II CCD'
_diffrn_radiation_type MoK\a
_diffrn_radiation_wavelength 0.71073
_diffrn_reflns_av_R_equivalents 0.0419
_diffrn_reflns_av_unetI/netI 0.0507
_diffrn_reflns_Laue_measured_fraction_full 0.960
_diffrn_reflns_Laue_measured_fraction_max 0.941
_diffrn_reflns_limit_h_max 20
_diffrn_reflns_limit_h_min -24
_diffrn_reflns_limit_k_max 5
_diffrn_reflns_limit_k_min -6
_diffrn_reflns_limit_l_max 24
_diffrn_reflns_limit_l_min -24
_diffrn_reflns_number 3273
_diffrn_reflns_point_group_measured_fraction_full 0.960
_diffrn_reflns_point_group_measured_fraction_max 0.941
_diffrn_reflns_theta_full 25.242
_diffrn_reflns_theta_max 27.461
_diffrn_reflns_theta_min 3.444
_diffrn_source_current 30.0
_diffrn_source_power 1.35
_diffrn_source_voltage 45.0
_exptl_absorpt_coefficient_mu 1.750
_exptl_crystal_colour 'clear light white'
_exptl_crystal_colour_lustre clear
_exptl_crystal_colour_modifier light
_exptl_crystal_colour_primary white
_exptl_crystal_density_diffrn 1.577
_exptl_crystal_description block
_exptl_crystal_F_000 832
_exptl_crystal_size_max 0.13
_exptl_crystal_size_mid 0.12
_exptl_crystal_size_min 0.11
_refine_diff_density_max 0.420
_refine_diff_density_min -0.743
_refine_diff_density_rms 0.088
_refine_ls_extinction_method none
_refine_ls_goodness_of_fit_ref 1.020
_refine_ls_hydrogen_treatment constr
_refine_ls_matrix_type full
_refine_ls_number_parameters 105
_refine_ls_number_reflns 1857
_refine_ls_number_restraints 0
_refine_ls_restrained_S_all 1.020
_refine_ls_R_factor_all 0.0461
_refine_ls_R_factor_gt 0.0378
_refine_ls_shift/su_max 0.000
_refine_ls_shift/su_mean 0.000
_refine_ls_structure_factor_coef Fsqd
_refine_ls_weighting_details 'w=1/[\s^2^(Fo^2^)+(0.0661P)^2^] where P=(Fo^2^+2Fc^2^)/3'
_refine_ls_weighting_scheme calc
_refine_ls_wR_factor_gt 0.1036
_refine_ls_wR_factor_ref 0.1098
_reflns_Friedel_coverage 0.000
_reflns_number_gt 1566
_reflns_number_total 1857
_reflns_threshold_expression 'I > 2\s(I)'
_cod_data_source_file d6ce00125d2.cif
_cod_data_source_block 1_a
_cod_depositor_comments 'Adding full bibliography for 7251848--7251850.cif.'
_cod_database_code 7251848
_shelx_shelxl_version_number 2019/3
_shelx_space_group_comment
;
The symmetry employed for this shelxl refinement is uniquely defined
by the following loop, which should always be used as a source of
symmetry information in preference to the above space-group names.
They are only intended as comments.
;
_shelx_estimated_absorpt_t_max 0.831
_shelx_estimated_absorpt_t_min 0.804
_olex2_refinement_description
;
1. Fixed Uiso
 At 1.2 times of:
  All C(H) groups, All N(H,H) groups
2.a Riding coordinates:
 N1(H1A,H1B), N2(H2A,H2B)
2.b Aromatic/amide H refined with riding coordinates:
 C2(H2), C3(H3), C4(H4), C5(H5)
;
_olex2_submission_special_instructions 'No special instructions were received'

loop_
_space_group_symop_operation_xyz
'x, y, z'
'-x, y, -z+1/2'
'x+1/2, y+1/2, z+1/2'
'-x+1/2, y+1/2, -z+1'
'-x, -y, -z'
'x, -y, z-1/2'
'-x+1/2, -y+1/2, -z+1/2'
'x+1/2, -y+1/2, z'

loop_
_atom_site_label
_atom_site_type_symbol
_atom_site_fract_x
_atom_site_fract_y
_atom_site_fract_z
_atom_site_U_iso_or_equiv
_atom_site_adp_type
_atom_site_occupancy
_atom_site_site_symmetry_order
_atom_site_calc_flag
_atom_site_refinement_flags_posn
_atom_site_refinement_flags_adp
_atom_site_refinement_flags_occupancy
_atom_site_disorder_assembly
_atom_site_disorder_group
Zn1 Zn 0.000000 -0.95945(9) 0.250000 0.03080(17) Uani 1 2 d S T P . .
Cl1 Cl 0.05343(4) -0.69741(15) 0.18102(4) 0.0406(2) Uani 1 1 d . . . . .
O1 O -0.05845(11) -1.1825(4) 0.04793(10) 0.0378(5) Uani 1 1 d . . . . .
N1 N -0.07721(11) -1.2105(4) 0.18598(11) 0.0300(5) Uani 1 1 d . . . . .
H1A H -0.058630 -1.287586 0.152278 0.036 Uiso 1 1 d R U . . .
H1B H -0.089610 -1.344865 0.212458 0.036 Uiso 1 1 d R U . . .
N2 N -0.07547(13) -0.7505(5) 0.00417(12) 0.0394(6) Uani 1 1 d . . . . .
H2A H -0.045296 -0.775961 -0.022304 0.047 Uiso 1 1 d R U . . .
H2B H -0.097026 -0.593941 0.003406 0.047 Uiso 1 1 d R U . . .
C1 C -0.14046(13) -1.0525(5) 0.15286(14) 0.0291(5) Uani 1 1 d . . . . .
C2 C -0.19607(16) -1.0271(6) 0.18826(17) 0.0420(7) Uani 1 1 d . . . . .
H2 H -0.193733 -1.122442 0.230770 0.050 Uiso 1 1 calc R U . . .
C3 C -0.25538(15) -0.8588(8) 0.16005(17) 0.0519(8) Uani 1 1 d . . . . .
H3 H -0.293342 -0.848173 0.182896 0.062 Uiso 1 1 calc R U . . .
C4 C -0.25817(16) -0.7093(7) 0.09907(16) 0.0506(8) Uani 1 1 d . . . . .
H4 H -0.297043 -0.592392 0.081475 0.061 Uiso 1 1 calc R U . . .
C5 C -0.20266(15) -0.7328(6) 0.06351(15) 0.0403(6) Uani 1 1 d . . . . .
H5 H -0.204697 -0.631047 0.022040 0.048 Uiso 1 1 calc R U . . .
C6 C -0.14384(13) -0.9074(5) 0.08923(13) 0.0285(5) Uani 1 1 d . . . . .
C7 C -0.08842(14) -0.9537(5) 0.04600(14) 0.0294(5) Uani 1 1 d . . . . .

loop_
_atom_site_aniso_label
_atom_site_aniso_U_11
_atom_site_aniso_U_22
_atom_site_aniso_U_33
_atom_site_aniso_U_23
_atom_site_aniso_U_13
_atom_site_aniso_U_12
Zn1 0.0264(2) 0.0308(3) 0.0342(3) 0.000 0.00506(17) 0.000
Cl1 0.0386(4) 0.0421(4) 0.0439(4) 0.0037(3) 0.0151(3) -0.0044(3)
O1 0.0486(11) 0.0238(9) 0.0472(11) -0.0020(8) 0.0238(9) 0.0055(9)
N1 0.0309(10) 0.0251(10) 0.0345(11) 0.0025(9) 0.0088(9) 0.0006(9)
N2 0.0490(13) 0.0279(11) 0.0463(13) 0.0013(10) 0.0212(12) 0.0041(11)
C1 0.0257(11) 0.0273(12) 0.0327(12) -0.0068(10) 0.0035(10) -0.0035(10)
C2 0.0332(14) 0.0530(17) 0.0404(15) -0.0041(13) 0.0097(12) -0.0023(13)
C3 0.0303(13) 0.074(2) 0.0542(18) -0.0165(18) 0.0151(13) 0.0042(16)
C4 0.0358(14) 0.063(2) 0.0481(17) -0.0103(15) -0.0004(13) 0.0198(15)
C5 0.0412(14) 0.0399(15) 0.0369(14) -0.0028(12) 0.0035(12) 0.0077(13)
C6 0.0287(11) 0.0248(12) 0.0312(12) -0.0063(10) 0.0054(10) -0.0003(10)
C7 0.0337(12) 0.0241(11) 0.0298(12) -0.0042(10) 0.0059(10) -0.0005(10)

loop_
_atom_type_symbol
_atom_type_description
_atom_type_scat_dispersion_real
_atom_type_scat_dispersion_imag
_atom_type_scat_source
C C 0.0033 0.0016 'International Tables Vol C Tables 4.2.6.8 and 6.1.1.4'
H H 0.0000 0.0000 'International Tables Vol C Tables 4.2.6.8 and 6.1.1.4'
Cl Cl 0.1484 0.1585 'International Tables Vol C Tables 4.2.6.8 and 6.1.1.4'
N N 0.0061 0.0033 'International Tables Vol C Tables 4.2.6.8 and 6.1.1.4'
O O 0.0106 0.0060 'International Tables Vol C Tables 4.2.6.8 and 6.1.1.4'
Zn Zn 0.2839 1.4301 'International Tables Vol C Tables 4.2.6.8 and 6.1.1.4'

loop_
_geom_angle_atom_site_label_1
_geom_angle_atom_site_label_2
_geom_angle_atom_site_label_3
_geom_angle
_geom_angle_site_symmetry_1
_geom_angle_site_symmetry_3
_geom_angle_publ_flag
Cl1 Zn1 Cl1 111.05(5) . 2 ?
N1 Zn1 Cl1 109.05(6) 2 . ?
N1 Zn1 Cl1 109.04(6) . 2 ?
N1 Zn1 Cl1 109.71(7) . . ?
N1 Zn1 Cl1 109.71(7) 2 2 ?
N1 Zn1 N1 108.22(12) . 2 ?
Zn1 N1 H1A 109.3 . . ?
Zn1 N1 H1B 109.6 . . ?
H1A N1 H1B 108.2 . . ?
C1 N1 Zn1 110.64(15) . . ?
C1 N1 H1A 109.5 . . ?
C1 N1 H1B 109.5 . . ?
H2A N2 H2B 119.8 . . ?
C7 N2 H2A 119.6 . . ?
C7 N2 H2B 120.5 . . ?
C2 C1 N1 118.9(2) . . ?
C2 C1 C6 119.9(2) . . ?
C6 C1 N1 121.0(2) . . ?
C1 C2 H2 120.0 . . ?
C1 C2 C3 120.0(3) . . ?
C3 C2 H2 120.0 . . ?
C2 C3 H3 119.7 . . ?
C4 C3 C2 120.6(3) . . ?
C4 C3 H3 119.7 . . ?
C3 C4 H4 120.1 . . ?
C3 C4 C5 119.7(3) . . ?
C5 C4 H4 120.1 . . ?
C4 C5 H5 119.6 . . ?
C4 C5 C6 120.9(3) . . ?
C6 C5 H5 119.6 . . ?
C1 C6 C7 120.8(2) . . ?
C5 C6 C1 118.9(2) . . ?
C5 C6 C7 120.1(2) . . ?
O1 C7 N2 122.0(2) . . ?
O1 C7 C6 119.5(2) . . ?
N2 C7 C6 118.4(2) . . ?

loop_
_geom_bond_atom_site_label_1
_geom_bond_atom_site_label_2
_geom_bond_distance
_geom_bond_site_symmetry_2
_geom_bond_publ_flag
Zn1 Cl1 2.2428(9) . ?
Zn1 Cl1 2.2429(9) 2 ?
Zn1 N1 2.075(2) . ?
Zn1 N1 2.075(2) 2 ?
O1 C7 1.243(3) . ?
N1 H1A 0.8892 . ?
N1 H1B 0.8914 . ?
N1 C1 1.442(3) . ?
N2 H2A 0.8600 . ?
N2 H2B 0.8607 . ?
N2 C7 1.330(3) . ?
C1 C2 1.390(4) . ?
C1 C6 1.399(4) . ?
C2 H2 0.9300 . ?
C2 C3 1.395(4) . ?
C3 H3 0.9300 . ?
C3 C4 1.368(5) . ?
C4 H4 0.9300 . ?
C4 C5 1.390(4) . ?
C5 H5 0.9300 . ?
C5 C6 1.397(4) . ?
C6 C7 1.504(4) . ?

loop_
_geom_torsion_atom_site_label_1
_geom_torsion_atom_site_label_2
_geom_torsion_atom_site_label_3
_geom_torsion_atom_site_label_4
_geom_torsion
_geom_torsion_site_symmetry_1
_geom_torsion_site_symmetry_2
_geom_torsion_site_symmetry_3
_geom_torsion_site_symmetry_4
_geom_torsion_publ_flag
Zn1 N1 C1 C2 -90.2(2) . . . . ?
Zn1 N1 C1 C6 84.5(2) . . . . ?
N1 C1 C2 C3 175.2(3) . . . . ?
N1 C1 C6 C5 -172.9(2) . . . . ?
N1 C1 C6 C7 11.8(4) . . . . ?
C1 C2 C3 C4 -2.5(5) . . . . ?
C1 C6 C7 O1 28.9(4) . . . . ?
C1 C6 C7 N2 -154.1(3) . . . . ?
C2 C1 C6 C5 1.7(4) . . . . ?
C2 C1 C6 C7 -173.6(2) . . . . ?
C2 C3 C4 C5 2.3(5) . . . . ?
C3 C4 C5 C6 0.0(5) . . . . ?
C4 C5 C6 C1 -2.0(4) . . . . ?
C4 C5 C6 C7 173.4(3) . . . . ?
C5 C6 C7 O1 -146.4(3) . . . . ?
C5 C6 C7 N2 30.6(4) . . . . ?
C6 C1 C2 C3 0.5(4) . . . . ?
